data_4510295
loop_
_publ_author_name
'Postnikov, Valery A.'
'Odarchenko, Yaroslav I.'
'Iovlev, Alexander V.'
'Bruevich, Vladimir V.'
'Pereverzev, Alexander Yu.'
'Kudryashova, Ludmila G.'
'Sobornov, Vladimir V.'
'Vidal, Lo\"ic'
'Chernyshov, Dmitry'
'Luponosov, Yuriy N.'
'Borshchev, Oleg V.'
'Surin, Nikolay M.'
'Ponomarenko, Sergei A.'
'Ivanov, Dimitri A.'
'Paraschuk, Dmitry Yu.'

_publ_section_title
;
 Molecularly Smooth Single-Crystalline Films of Thiophene--Phenylene
 Co-Oligomers Grown at the Gas--Liquid Interface
;
_journal_issue 4
_journal_name_full 'Crystal Growth &amp; Design'
_journal_page_first 1726
_journal_paper_doi 10.1021/cg401876a
_journal_volume 14
_journal_year 2014
_chemical_formula_moiety 'C26 H30 S2 Si2'
_chemical_formula_sum 'C26 H30 S2 Si2'
_chemical_formula_weight 462.80
_chemical_name_systematic
;
 ?
;
_space_group_IT_number 9
_symmetry_cell_setting monoclinic
_symmetry_space_group_name_Hall 'C -2yc'
_symmetry_space_group_name_H-M 'C 1 c 1'
_atom_sites_solution_hydrogens geom
_atom_sites_solution_primary direct
_atom_sites_solution_secondary difmap
_audit_creation_method SHELXL-97
_cell_angle_alpha 90.00
_cell_angle_beta 90.55(3)
_cell_angle_gamma 90.00
_cell_formula_units_Z 8
_cell_length_a 12.246(2)
_cell_length_b 12.250(3)
_cell_length_c 34.687(7)
_cell_measurement_reflns_used 6895
_cell_measurement_temperature 100(2)
_cell_measurement_theta_max 23.55
_cell_measurement_theta_min 2.33
_cell_volume 5203.3(19)
_computing_cell_refinement 'Crysalis v. 171.36.20 (Agilent Technology, 2012)'
_computing_data_collection 'Pylatus control software (SNBL, 2012)'
_computing_data_reduction 'Crysalis v. 171.36.20 (Agilent Technology, 2012)'
_computing_publication_material 'PLATON (Spek, 2003)'
_computing_structure_refinement 'SHELXL-97 (Sheldrick, 1997)'
_computing_structure_solution 'SHELXS-97 (Sheldrick, 1990)'
_diffrn_ambient_temperature 100(2)
_diffrn_detector_area_resol_mean '172 \mm'
_diffrn_measured_fraction_theta_full 0.772
_diffrn_measured_fraction_theta_max 0.772
_diffrn_measurement_device_type PILATUS2M
_diffrn_measurement_method \f-scan
_diffrn_radiation_monochromator 'Si (111)'
_diffrn_radiation_source 'Beamline BM1A, SNBL, ESRF, Grenoble, France'
_diffrn_radiation_type synchrotron
_diffrn_radiation_wavelength 0.69411
_diffrn_reflns_av_R_equivalents 0.0419
_diffrn_reflns_av_sigmaI/netI 0.0624
_diffrn_reflns_limit_h_max 12
_diffrn_reflns_limit_h_min -12
_diffrn_reflns_limit_k_max 12
_diffrn_reflns_limit_k_min -12
_diffrn_reflns_limit_l_max 37
_diffrn_reflns_limit_l_min -37
_diffrn_reflns_number 6895
_diffrn_reflns_theta_full 22.90
_diffrn_reflns_theta_max 23.55
_diffrn_reflns_theta_min 2.33
_diffrn_standards_interval_count 0
_diffrn_standards_interval_time 0
_diffrn_standards_number 0
_exptl_absorpt_coefficient_mu 0.308
_exptl_absorpt_correction_T_max 0.997
_exptl_absorpt_correction_T_min 0.613
_exptl_absorpt_correction_type multi-scan
_exptl_absorpt_process_details 'SADABS v.2.10 (Sheldrick, 2003)'
_exptl_crystal_colour yellow
_exptl_crystal_density_diffrn 1.182
_exptl_crystal_density_method 'not measured'
_exptl_crystal_description plate
_exptl_crystal_F_000 1968
_exptl_crystal_size_max 0.20
_exptl_crystal_size_mid 0.05
_exptl_crystal_size_min 0.01
_refine_diff_density_max 0.452
_refine_diff_density_min -0.267
_refine_diff_density_rms 0.059
_refine_ls_abs_structure_details 'Flack H D (1983), Acta Cryst. A39, 876-881'
_refine_ls_abs_structure_Flack 0.17(18)
_refine_ls_extinction_method none
_refine_ls_goodness_of_fit_ref 1.070
_refine_ls_hydrogen_treatment mixed
_refine_ls_matrix_type full
_refine_ls_number_parameters 542
_refine_ls_number_reflns 5193
_refine_ls_number_restraints 2
_refine_ls_restrained_S_all 1.070
_refine_ls_R_factor_all 0.0749
_refine_ls_R_factor_gt 0.0606
_refine_ls_shift/su_max 0.000
_refine_ls_shift/su_mean 0.000
_refine_ls_structure_factor_coef Fsqd
_refine_ls_weighting_details 'calc w=1/[\s^2^(Fo^2^)+(0.1090P)^2^+2.9629P] where P=(Fo^2^+2Fc^2^)/3'
_refine_ls_weighting_scheme calc
_refine_ls_wR_factor_gt 0.1727
_refine_ls_wR_factor_ref 0.1839
_reflns_number_gt 4077
_reflns_number_total 5193
_reflns_threshold_expression >2sigma(I)
_cod_data_source_file cg401876a_si_002.cif
_cod_data_source_block shelxl
_cod_original_cell_volume 5203.3(18)
_cod_original_sg_symbol_H-M 'C c'
_cod_database_code 4510295

loop_
_symmetry_equiv_pos_as_xyz
'x, y, z'
'x, -y, z+1/2'
'x+1/2, y+1/2, z'
'x+1/2, -y+1/2, z+1/2'

loop_
_atom_site_label
_atom_site_type_symbol
_atom_site_fract_x
_atom_site_fract_y
_atom_site_fract_z
_atom_site_U_iso_or_equiv
_atom_site_adp_type
_atom_site_occupancy
_atom_site_symmetry_multiplicity
_atom_site_calc_flag
_atom_site_refinement_flags
S1 S 0.4688(2) 0.92086(19) 0.26563(7) 0.0599(7) Uani 1 1 d .
Si1 Si -0.0013(2) 0.4670(3) 0.49883(8) 0.0599(9) Uani 1 1 d .
S2 S 0.3024(2) 0.8252(2) 0.37161(7) 0.0689(9) Uani 1 1 d .
C33 C 0.2527(8) 0.6964(7) 0.3671(3) 0.055(3) Uani 1 1 d .
C65 C 0.6682(9) 1.2633(7) 0.2132(3) 0.071(3) Uani 1 1 d .
H65 H 0.6870 1.3364 0.2162 0.086 Uiso 1 1 calc R
C69 C 0.5182(8) 1.0513(7) 0.2714(3) 0.052(2) Uani 1 1 d .
C93 C 0.1621(12) 0.6968(9) 0.4321(4) 0.095(4) Uani 1 1 d .
H93 H 0.1782 0.7707 0.4347 0.114 Uiso 1 1 calc R
C105 C 0.3349(8) 0.7308(8) 0.3093(3) 0.068(3) Uani 1 1 d .
H105 H 0.3579 0.7142 0.2845 0.082 Uiso 1 1 calc R
C113 C 0.4334(8) 1.0210(7) 0.3286(3) 0.064(3) Uani 1 1 d .
H113 H 0.4097 1.0365 0.3534 0.077 Uiso 1 1 calc R
C117 C 0.6033(10) 1.0562(10) 0.2058(3) 0.084(4) Uani 1 1 d .
H117 H 0.5768 0.9859 0.2020 0.101 Uiso 1 1 calc R
C123 C 0.0999(9) 0.4847(7) 0.4244(3) 0.076(3) Uani 1 1 d .
H123 H 0.0773 0.4128 0.4213 0.091 Uiso 1 1 calc R
C127 C 0.0760(9) 0.5389(9) 0.4580(3) 0.055(3) Uani 1 1 d .
C131 C 0.4892(9) 1.0937(8) 0.3059(3) 0.075(3) Uani 1 1 d .
H131 H 0.5054 1.1648 0.3134 0.090 Uiso 1 1 calc R
C133 C 0.1575(8) 0.5359(7) 0.3948(3) 0.069(3) Uani 1 1 d .
H133 H 0.1736 0.4962 0.3728 0.082 Uiso 1 1 calc R
C137 C 0.6956(10) 1.2129(9) 0.1788(3) 0.058(3) Uani 1 1 d .
C163 C 0.4159(11) 0.9168(9) 0.3092(3) 0.063(3) Uani 1 1 d .
C167 C 0.2766(6) 0.6555(7) 0.3310(2) 0.056(2) Uani 1 1 d .
H167 H 0.2563 0.5865 0.3223 0.068 Uiso 1 1 calc R
C175 C 0.6589(12) 1.1061(9) 0.1772(3) 0.091(4) Uani 1 1 d .
H175 H 0.6734 1.0660 0.1551 0.109 Uiso 1 1 calc R
C187 C 0.6166(8) 1.2146(7) 0.2426(3) 0.072(3) Uani 1 1 d .
H187 H 0.6014 1.2527 0.2651 0.086 Uiso 1 1 calc R
C189 C 0.3556(9) 0.8229(8) 0.3245(3) 0.050(3) Uani 1 1 d .
C199 C 0.1915(8) 0.6430(8) 0.3972(3) 0.056(3) Uani 1 1 d .
C203 C 0.5862(8) 1.1045(8) 0.2384(3) 0.056(3) Uani 1 1 d .
C213 C 0.1109(11) 0.6438(9) 0.4620(4) 0.097(5) Uani 1 1 d .
H213 H 0.1000 0.6802 0.4851 0.117 Uiso 1 1 calc R
S4 S 0.9311(2) 0.9572(3) 0.26596(7) 0.0682(8) Uani 1 1 d .
Si3 Si 1.2819(3) 1.2651(3) 0.13905(8) 0.0628(9) Uani 1 1 d .
C47 C 1.0602(9) 1.0108(8) 0.2715(2) 0.057(3) Uani 1 1 d .
C63 C 1.2183(8) 1.1913(9) 0.1790(3) 0.056(3) Uani 1 1 d .
C67 C 1.0574(9) 1.0956(10) 0.2057(3) 0.085(4) Uani 1 1 d .
H67 H 0.9851 1.0740 0.2024 0.102 Uiso 1 1 calc R
C81 C 0.9320(8) 0.8988(7) 0.3104(3) 0.047(2) Uani 1 1 d .
C99 C 1.0320(8) 0.9200(7) 0.3294(3) 0.063(2) Uani 1 1 d .
H99 H 1.0490 0.8962 0.3543 0.075 Uiso 1 1 calc R
C103 C 1.2699(8) 1.1634(8) 0.2131(3) 0.069(3) Uani 1 1 d .
H103 H 1.3424 1.1844 0.2164 0.083 Uiso 1 1 calc R
C145 C 1.1108(11) 1.1520(12) 0.1775(3) 0.097(5) Uani 1 1 d .
H145 H 1.0716 1.1658 0.1549 0.117 Uiso 1 1 calc R
C153 C 1.1130(8) 1.0727(7) 0.2383(2) 0.048(2) Uani 1 1 d .
C159 C 1.2223(8) 1.1075(9) 0.2424(3) 0.075(3) Uani 1 1 d .
H159 H 1.2615 1.0923 0.2648 0.090 Uiso 1 1 calc R
C193 C 1.1026(8) 0.9810(7) 0.3065(3) 0.063(3) Uani 1 1 d .
H193 H 1.1729 0.9999 0.3144 0.076 Uiso 1 1 calc R
Si2 Si 0.4824(3) 0.4811(3) 0.49846(7) 0.0564(8) Uani 1 1 d .
S3 S 0.8394(2) 0.7870(2) 0.37192(7) 0.0589(7) Uani 1 1 d .
C59 C 0.4962(8) 0.5872(9) 0.4246(3) 0.075(3) Uani 1 1 d .
H59 H 0.4233 0.5673 0.4217 0.089 Uiso 1 1 calc R
C61 C 0.7071(8) 0.7373(7) 0.3672(3) 0.051(2) Uani 1 1 d .
C79 C 0.6649(8) 0.7648(7) 0.3319(3) 0.065(3) Uani 1 1 d .
H79 H 0.5950 0.7461 0.3235 0.078 Uiso 1 1 calc R
C111 C 0.7406(9) 0.8254(7) 0.3095(3) 0.074(3) Uani 1 1 d .
H111 H 0.7217 0.8534 0.2855 0.088 Uiso 1 1 calc R
C125 C 0.8400(9) 0.8402(9) 0.3247(3) 0.052(3) Uani 1 1 d .
C157 C 0.5517(10) 0.5588(9) 0.4584(3) 0.059(3) Uani 1 1 d .
C161 C 0.6606(10) 0.6760(9) 0.3964(3) 0.069(3) Uani 1 1 d .
C171 C 0.5470(8) 0.6447(8) 0.3951(3) 0.068(2) Uani 1 1 d .
H171 H 0.5057 0.6638 0.3736 0.081 Uiso 1 1 calc R
C183 C 0.7125(10) 0.6463(12) 0.4314(4) 0.099(4) Uani 1 1 d .
H183 H 0.7861 0.6626 0.4348 0.119 Uiso 1 1 calc R
C215 C 0.6568(10) 0.5926(10) 0.4617(3) 0.089(4) Uani 1 1 d .
H215 H 0.6939 0.5801 0.4848 0.107 Uiso 1 1 calc R
Si4 Si 0.7687(3) 1.2828(3) 0.13921(8) 0.0592(9) Uani 1 1 d .
C43 C -0.1003(11) 0.3722(10) 0.4780(4) 0.082(4) Uani 1 1 d .
H43A H -0.1376 0.3346 0.4983 0.123 Uiso 1 1 calc R
H43B H -0.0631 0.3201 0.4621 0.123 Uiso 1 1 calc R
H43C H -0.1523 0.4118 0.4626 0.123 Uiso 1 1 calc R
C51 C 1.1793(10) 1.3373(11) 0.1068(4) 0.087(4) Uani 1 1 d .
H51A H 1.2169 1.3732 0.0862 0.130 Uiso 1 1 calc R
H51B H 1.1401 1.3904 0.1216 0.130 Uiso 1 1 calc R
H51C H 1.1289 1.2850 0.0963 0.130 Uiso 1 1 calc R
C71 C 0.3939(11) 0.3777(10) 0.4771(4) 0.083(4) Uani 1 1 d .
H71A H 0.3402 0.4122 0.4609 0.125 Uiso 1 1 calc R
H71B H 0.3580 0.3379 0.4972 0.125 Uiso 1 1 calc R
H71C H 0.4368 0.3283 0.4620 0.125 Uiso 1 1 calc R
C77 C 0.6728(11) 1.3670(11) 0.1083(4) 0.095(4) Uani 1 1 d .
H77A H 0.6369 1.4203 0.1241 0.143 Uiso 1 1 calc R
H77B H 0.6191 1.3201 0.0966 0.143 Uiso 1 1 calc R
H77C H 0.7135 1.4033 0.0886 0.143 Uiso 1 1 calc R
C95 C 0.8366(12) 1.1815(9) 0.1072(3) 0.080(4) Uani 1 1 d .
H95A H 0.8883 1.1396 0.1220 0.120 Uiso 1 1 calc R
H95B H 0.8739 1.2193 0.0870 0.120 Uiso 1 1 calc R
H95C H 0.7826 1.1337 0.0962 0.120 Uiso 1 1 calc R
C165 C 0.4063(15) 0.5794(10) 0.5288(4) 0.108(6) Uani 1 1 d .
H16A H 0.4560 0.6330 0.5389 0.163 Uiso 1 1 calc R
H16B H 0.3724 0.5412 0.5496 0.163 Uiso 1 1 calc R
H16C H 0.3513 0.6150 0.5134 0.163 Uiso 1 1 calc R
C209 C 1.3601(13) 1.1657(11) 0.1085(4) 0.109(6) Uani 1 1 d .
H20A H 1.3950 1.2042 0.0879 0.163 Uiso 1 1 calc R
H20B H 1.3108 1.1123 0.0979 0.163 Uiso 1 1 calc R
H20C H 1.4144 1.1297 0.1241 0.163 Uiso 1 1 calc R
C217 C -0.0693(12) 0.5731(10) 0.5296(4) 0.085(4) Uani 1 1 d .
H21A H -0.0152 0.6225 0.5396 0.128 Uiso 1 1 calc R
H21B H -0.1061 0.5380 0.5505 0.128 Uiso 1 1 calc R
H21C H -0.1214 0.6130 0.5142 0.128 Uiso 1 1 calc R
C089 C 0.5909(12) 0.4154(9) 0.5283(3) 0.083(4) Uani 1 1 d .
H08A H 0.6375 0.4706 0.5392 0.125 Uiso 1 1 calc R
H08B H 0.6332 0.3674 0.5125 0.125 Uiso 1 1 calc R
H08C H 0.5579 0.3743 0.5487 0.125 Uiso 1 1 calc R
C345 C 0.1054(14) 0.3940(13) 0.5268(4) 0.107(5) Uani 1 1 d .
H34A H 0.1571 0.4457 0.5370 0.161 Uiso 1 1 calc R
H34B H 0.1423 0.3434 0.5103 0.161 Uiso 1 1 calc R
H34C H 0.0722 0.3551 0.5477 0.161 Uiso 1 1 calc R
C444 C 1.3837(12) 1.3664(11) 0.1594(3) 0.095(5) Uani 1 1 d .
H44A H 1.4196 1.4033 0.1387 0.142 Uiso 1 1 calc R
H44B H 1.4370 1.3285 0.1749 0.142 Uiso 1 1 calc R
H44C H 1.3463 1.4188 0.1751 0.142 Uiso 1 1 calc R
C333 C 0.8803(12) 1.3749(10) 0.1603(3) 0.083(4) Uani 1 1 d .
H33A H 0.8480 1.4279 0.1771 0.125 Uiso 1 1 calc R
H33B H 0.9173 1.4117 0.1397 0.125 Uiso 1 1 calc R
H33C H 0.9318 1.3315 0.1746 0.125 Uiso 1 1 calc R

loop_
_atom_site_aniso_label
_atom_site_aniso_U_11
_atom_site_aniso_U_22
_atom_site_aniso_U_33
_atom_site_aniso_U_23
_atom_site_aniso_U_13
_atom_site_aniso_U_12
S1 0.0726(19) 0.0485(14) 0.0587(13) 0.0026(12) 0.0085(13) -0.0053(12)
Si1 0.057(2) 0.0712(19) 0.0522(15) 0.0081(15) 0.0067(15) -0.0097(15)
S2 0.083(2) 0.0650(17) 0.0592(14) 0.0031(14) 0.0092(15) -0.0242(15)
C33 0.060(7) 0.047(5) 0.060(5) 0.009(4) 0.002(5) 0.003(5)
C65 0.086(8) 0.048(6) 0.081(6) 0.004(5) 0.017(5) -0.005(5)
C69 0.055(6) 0.050(5) 0.051(5) 0.001(4) 0.011(4) -0.005(5)
C93 0.133(12) 0.051(6) 0.101(8) -0.011(6) 0.043(8) -0.018(7)
C105 0.060(6) 0.085(7) 0.060(5) 0.001(5) 0.007(5) -0.013(5)
C113 0.082(7) 0.049(5) 0.062(5) 0.001(4) 0.018(5) -0.004(5)
C117 0.084(8) 0.096(8) 0.072(7) -0.012(6) 0.032(6) -0.065(7)
C123 0.093(8) 0.047(6) 0.087(7) -0.001(5) 0.026(6) -0.025(5)
C127 0.051(7) 0.061(6) 0.054(5) -0.006(5) -0.001(5) 0.002(5)
C131 0.097(8) 0.053(6) 0.077(6) -0.007(5) 0.019(6) -0.038(6)
C133 0.078(7) 0.056(6) 0.072(6) -0.002(4) 0.013(5) -0.012(5)
C137 0.065(8) 0.053(6) 0.055(6) 0.001(5) 0.007(5) -0.018(5)
C163 0.086(8) 0.048(6) 0.053(6) 0.003(4) -0.009(5) -0.010(5)
C167 0.034(5) 0.065(6) 0.069(5) 0.005(4) 0.012(4) 0.001(4)
C175 0.147(12) 0.075(8) 0.051(5) -0.015(5) 0.021(6) -0.022(8)
C187 0.095(8) 0.052(6) 0.070(6) -0.004(4) 0.021(5) -0.018(5)
C189 0.051(6) 0.044(6) 0.056(5) -0.003(4) 0.003(4) 0.013(5)
C199 0.034(5) 0.057(6) 0.078(6) -0.009(5) 0.015(5) -0.006(4)
C203 0.061(7) 0.061(7) 0.047(5) 0.019(5) 0.000(4) -0.015(5)
C213 0.124(12) 0.070(8) 0.100(8) -0.020(6) 0.064(8) -0.037(7)
S4 0.0594(19) 0.089(2) 0.0560(14) 0.0066(15) 0.0034(13) -0.0209(15)
Si3 0.074(2) 0.0520(17) 0.0629(18) 0.0034(14) 0.0137(16) -0.0108(16)
C47 0.069(7) 0.062(6) 0.041(5) -0.001(4) 0.009(5) -0.011(5)
C63 0.036(6) 0.072(7) 0.060(6) 0.006(5) 0.007(5) -0.010(5)
C67 0.084(8) 0.114(10) 0.057(6) 0.026(6) -0.001(6) -0.064(7)
C81 0.051(6) 0.033(5) 0.055(5) -0.006(4) 0.016(5) -0.009(4)
C99 0.056(6) 0.070(6) 0.062(5) 0.007(4) 0.000(4) 0.000(5)
C103 0.039(5) 0.090(7) 0.078(6) 0.014(5) 0.008(4) -0.002(5)
C145 0.098(10) 0.143(12) 0.051(6) 0.018(6) -0.014(6) -0.048(9)
C153 0.051(6) 0.048(5) 0.047(5) 0.003(4) 0.019(4) 0.006(4)
C159 0.052(6) 0.105(8) 0.067(5) 0.011(5) 0.003(5) -0.009(6)
C193 0.053(6) 0.060(6) 0.076(6) 0.003(4) 0.003(5) -0.020(5)
Si2 0.0573(19) 0.0617(18) 0.0505(15) 0.0024(14) 0.0075(14) -0.0044(15)
S3 0.0561(16) 0.0610(16) 0.0597(13) 0.0077(12) 0.0046(12) -0.0068(12)
C59 0.050(6) 0.098(7) 0.076(6) 0.017(5) 0.001(5) -0.022(5)
C61 0.042(6) 0.049(6) 0.061(5) 0.000(4) 0.015(4) 0.003(4)
C79 0.051(6) 0.070(6) 0.075(6) 0.009(5) 0.001(5) -0.014(5)
C111 0.096(9) 0.064(6) 0.060(6) 0.010(4) 0.003(5) -0.021(6)
C125 0.035(6) 0.068(6) 0.054(5) 0.006(5) 0.002(4) -0.008(5)
C157 0.059(7) 0.061(7) 0.057(6) 0.000(5) -0.002(5) -0.013(5)
C161 0.065(7) 0.065(7) 0.077(7) 0.000(5) 0.004(6) -0.009(6)
C171 0.062(6) 0.073(6) 0.069(5) 0.019(5) -0.001(5) -0.005(5)
C183 0.048(7) 0.136(11) 0.113(9) 0.047(8) -0.015(6) -0.003(7)
C215 0.076(8) 0.105(9) 0.085(7) 0.056(7) -0.025(6) -0.036(7)
Si4 0.059(2) 0.0549(17) 0.0636(18) 0.0065(15) 0.0087(15) -0.0054(15)
C43 0.056(7) 0.074(7) 0.116(9) 0.001(7) 0.015(7) -0.010(6)
C51 0.046(7) 0.110(10) 0.104(9) 0.021(7) 0.008(6) -0.013(6)
C71 0.058(7) 0.082(8) 0.110(9) 0.015(7) 0.006(7) 0.012(6)
C77 0.069(8) 0.097(8) 0.119(10) 0.053(8) 0.006(7) -0.003(7)
C95 0.092(9) 0.080(8) 0.067(7) -0.013(6) 0.010(6) 0.011(7)
C165 0.153(15) 0.061(8) 0.112(11) 0.003(8) 0.054(10) -0.016(8)
C209 0.133(13) 0.113(11) 0.081(9) 0.001(8) 0.043(9) 0.054(9)
C217 0.087(9) 0.083(9) 0.086(8) -0.002(6) 0.024(7) -0.027(7)
C089 0.118(11) 0.070(7) 0.061(6) 0.014(5) -0.007(6) -0.003(7)
C345 0.110(12) 0.135(11) 0.077(8) 0.032(8) 0.008(8) 0.013(9)
C444 0.117(11) 0.108(9) 0.059(6) 0.015(6) 0.002(7) -0.068(8)
C333 0.107(10) 0.079(8) 0.064(6) -0.004(5) 0.013(6) -0.044(7)

loop_
_atom_type_symbol
_atom_type_description
_atom_type_scat_dispersion_real
_atom_type_scat_dispersion_imag
_atom_type_scat_source
C C 0.0033 0.0016 'International Tables Vol C Tables 4.2.6.8 and 6.1.1.4'
S S 0.1246 0.1234 'International Tables Vol C Tables 4.2.6.8 and 6.1.1.4'
Si Si 0.0817 0.0704 'International Tables Vol C Tables 4.2.6.8 and 6.1.1.4'
H H 0.0000 0.0000 'International Tables Vol C Tables 4.2.6.8 and 6.1.1.4'

loop_
_geom_angle_atom_site_label_1
_geom_angle_atom_site_label_2
_geom_angle_atom_site_label_3
_geom_angle
C163 S1 C69 93.5(5)
C43 Si1 C345 111.3(7)
C43 Si1 C217 111.6(6)
C345 Si1 C217 110.6(7)
C43 Si1 C127 109.2(5)
C345 Si1 C127 104.9(6)
C217 Si1 C127 108.9(5)
C33 S2 C189 92.1(5)
C167 C33 C199 127.3(9)
C167 C33 S2 109.9(7)
C199 C33 S2 122.8(8)
C187 C65 C137 125.0(9)
C187 C65 H65 117.5
C137 C65 H65 117.5
C131 C69 C203 129.2(8)
C131 C69 S1 111.4(6)
C203 C69 S1 119.3(7)
C213 C93 C199 122.7(10)
C213 C93 H93 118.7
C199 C93 H93 118.7
C189 C105 C167 117.9(9)
C189 C105 H105 121.1
C167 C105 H105 121.1
C131 C113 C163 111.9(8)
C131 C113 H113 124.0
C163 C113 H113 124.0
C203 C117 C175 121.3(10)
C203 C117 H117 119.3
C175 C117 H117 119.3
C127 C123 C133 121.2(9)
C127 C123 H123 119.4
C133 C123 H123 119.4
C213 C127 C123 118.2(10)
C213 C127 Si1 120.9(8)
C123 C127 Si1 120.9(8)
C69 C131 C113 113.2(8)
C69 C131 H131 123.4
C113 C131 H131 123.4
C199 C133 C123 122.5(9)
C199 C133 H133 118.8
C123 C133 H133 118.8
C175 C137 C65 112.0(9)
C175 C137 Si4 124.4(9)
C65 C137 Si4 123.6(8)
C113 C163 C189 126.3(8)
C113 C163 S1 109.8(7)
C189 C163 S1 123.8(6)
C33 C167 C105 111.3(8)
C33 C167 H167 124.4
C105 C167 H167 124.4
C117 C175 C137 124.2(10)
C117 C175 H175 117.9
C137 C175 H175 117.9
C65 C187 C203 118.2(9)
C65 C187 H187 120.9
C203 C187 H187 120.9
C105 C189 C163 130.3(8)
C105 C189 S2 108.8(8)
C163 C189 S2 120.8(6)
C133 C199 C93 114.3(9)
C133 C199 C33 123.0(9)
C93 C199 C33 122.6(9)
C117 C203 C187 119.0(9)
C117 C203 C69 122.7(9)
C187 C203 C69 117.7(9)
C127 C213 C93 120.9(11)
C127 C213 H213 119.5
C93 C213 H213 119.5
C81 S4 C47 93.6(5)
C63 Si3 C209 109.2(6)
C63 Si3 C444 108.9(5)
C209 Si3 C444 107.3(7)
C63 Si3 C51 113.1(5)
C209 Si3 C51 107.9(7)
C444 Si3 C51 110.2(6)
C193 C47 C153 130.0(9)
C193 C47 S4 109.8(6)
C153 C47 S4 120.1(7)
C103 C63 C145 111.7(9)
C103 C63 Si3 125.1(8)
C145 C63 Si3 123.1(9)
C153 C67 C145 117.8(10)
C153 C67 H67 121.1
C145 C67 H67 121.1
C99 C81 C125 127.9(7)
C99 C81 S4 110.2(6)
C125 C81 S4 121.9(6)
C193 C99 C81 111.8(8)
C193 C99 H99 124.1
C81 C99 H99 124.1
C159 C103 C63 124.6(9)
C159 C103 H103 117.7
C63 C103 H103 117.7
C67 C145 C63 126.9(11)
C67 C145 H145 116.6
C63 C145 H145 116.6
C67 C153 C159 119.6(8)
C67 C153 C47 121.5(9)
C159 C153 C47 118.9(9)
C103 C159 C153 119.4(9)
C103 C159 H159 120.3
C153 C159 H159 120.3
C47 C193 C99 114.7(9)
C47 C193 H193 122.7
C99 C193 H193 122.7
C71 Si2 C165 112.5(7)
C71 Si2 C089 110.2(6)
C165 Si2 C089 109.0(7)
C71 Si2 C157 108.7(5)
C165 Si2 C157 108.7(5)
C089 Si2 C157 107.7(6)
C61 S3 C125 93.1(5)
C157 C59 C171 121.7(9)
C157 C59 H59 119.2
C171 C59 H59 119.2
C79 C61 C161 129.3(10)
C79 C61 S3 110.1(7)
C161 C61 S3 120.6(9)
C61 C79 C111 111.9(9)
C61 C79 H79 124.0
C111 C79 H79 124.0
C125 C111 C79 116.9(9)
C125 C111 H111 121.6
C79 C111 H111 121.6
C111 C125 C81 130.6(7)
C111 C125 S3 107.7(7)
C81 C125 S3 121.3(6)
C215 C157 C59 116.8(10)
C215 C157 Si2 121.5(9)
C59 C157 Si2 121.6(8)
C61 C161 C183 125.7(11)
C61 C161 C171 121.6(11)
C183 C161 C171 112.5(10)
C59 C171 C161 123.3(9)
C59 C171 H171 118.3
C161 C171 H171 118.3
C161 C183 C215 122.7(11)
C161 C183 H183 118.7
C215 C183 H183 118.7
C157 C215 C183 122.8(10)
C157 C215 H215 118.6
C183 C215 H215 118.6
C137 Si4 C95 110.8(5)
C137 Si4 C77 111.7(5)
C95 Si4 C77 107.7(7)
C137 Si4 C333 109.7(5)
C95 Si4 C333 107.4(6)
C77 Si4 C333 109.4(6)
Si1 C43 H43A 109.5
Si1 C43 H43B 109.5
H43A C43 H43B 109.5
Si1 C43 H43C 109.5
H43A C43 H43C 109.5
H43B C43 H43C 109.5
Si3 C51 H51A 109.5
Si3 C51 H51B 109.5
H51A C51 H51B 109.5
Si3 C51 H51C 109.5
H51A C51 H51C 109.5
H51B C51 H51C 109.5
Si2 C71 H71A 109.5
Si2 C71 H71B 109.5
H71A C71 H71B 109.5
Si2 C71 H71C 109.5
H71A C71 H71C 109.5
H71B C71 H71C 109.5
Si4 C77 H77A 109.5
Si4 C77 H77B 109.5
H77A C77 H77B 109.5
Si4 C77 H77C 109.5
H77A C77 H77C 109.5
H77B C77 H77C 109.5
Si4 C95 H95A 109.5
Si4 C95 H95B 109.5
H95A C95 H95B 109.5
Si4 C95 H95C 109.5
H95A C95 H95C 109.5
H95B C95 H95C 109.5
Si2 C165 H16A 109.5
Si2 C165 H16B 109.5
H16A C165 H16B 109.5
Si2 C165 H16C 109.5
H16A C165 H16C 109.5
H16B C165 H16C 109.5
Si3 C209 H20A 109.5
Si3 C209 H20B 109.5
H20A C209 H20B 109.5
Si3 C209 H20C 109.5
H20A C209 H20C 109.5
H20B C209 H20C 109.5
Si1 C217 H21A 109.5
Si1 C217 H21B 109.5
H21A C217 H21B 109.5
Si1 C217 H21C 109.5
H21A C217 H21C 109.5
H21B C217 H21C 109.5
Si2 C089 H08A 109.5
Si2 C089 H08B 109.5
H08A C089 H08B 109.5
Si2 C089 H08C 109.5
H08A C089 H08C 109.5
H08B C089 H08C 109.5
Si1 C345 H34A 109.5
Si1 C345 H34B 109.5
H34A C345 H34B 109.5
Si1 C345 H34C 109.5
H34A C345 H34C 109.5
H34B C345 H34C 109.5
Si3 C444 H44A 109.5
Si3 C444 H44B 109.5
H44A C444 H44B 109.5
Si3 C444 H44C 109.5
H44A C444 H44C 109.5
H44B C444 H44C 109.5
Si4 C333 H33A 109.5
Si4 C333 H33B 109.5
H33A C333 H33B 109.5
Si4 C333 H33C 109.5
H33A C333 H33C 109.5
H33B C333 H33C 109.5

loop_
_geom_bond_atom_site_label_1
_geom_bond_atom_site_label_2
_geom_bond_distance
S1 C163 1.652(11)
S1 C69 1.720(9)
Si1 C43 1.824(13)
Si1 C345 1.851(16)
Si1 C217 1.881(13)
Si1 C127 1.924(11)
S2 C33 1.697(10)
S2 C189 1.766(10)
C33 C167 1.385(12)
C33 C199 1.446(12)
C65 C187 1.344(11)
C65 C137 1.387(14)
C65 H65 0.9300
C69 C131 1.353(12)
C69 C203 1.566(12)
C93 C213 1.380(15)
C93 C199 1.425(14)
C93 H93 0.9300
C105 C189 1.270(14)
C105 C167 1.391(11)
C105 H105 0.9300
C113 C131 1.377(10)
C113 C163 1.458(14)
C113 H113 0.9300
C117 C203 1.293(14)
C117 C175 1.354(14)
C117 H117 0.9300
C123 C127 1.375(14)
C123 C133 1.399(11)
C123 H123 0.9300
C127 C213 1.361(15)
C131 H131 0.9300
C133 C199 1.379(13)
C133 H133 0.9300
C137 C175 1.385(15)
C137 Si4 1.856(11)
C163 C189 1.468(10)
C167 H167 0.9300
C175 H175 0.9300
C187 C203 1.407(13)
C187 H187 0.9300
C213 H213 0.9300
S4 C81 1.701(9)
S4 C47 1.720(10)
Si3 C63 1.835(10)
Si3 C209 1.882(11)
Si3 C444 1.892(12)
Si3 C51 1.894(14)
C47 C193 1.366(14)
C47 C153 1.526(12)
C63 C103 1.379(14)
C63 C145 1.402(15)
C67 C153 1.345(15)
C67 C145 1.369(14)
C67 H67 0.9300
C81 C99 1.409(15)
C81 C125 1.429(9)
C99 C193 1.398(11)
C99 H99 0.9300
C103 C159 1.361(12)
C103 H103 0.9300
C145 H145 0.9300
C153 C159 1.411(13)
C159 H159 0.9300
C193 H193 0.9300
Si2 C71 1.820(14)
Si2 C165 1.855(14)
Si2 C089 1.860(14)
Si2 C157 1.894(11)
S3 C61 1.737(10)
S3 C125 1.761(10)
C59 C157 1.391(15)
C59 C171 1.394(11)
C59 H59 0.9300
C61 C79 1.365(14)
C61 C161 1.388(14)
C79 C111 1.424(11)
C79 H79 0.9300
C111 C125 1.334(16)
C111 H111 0.9300
C157 C215 1.356(16)
C161 C183 1.415(17)
C161 C171 1.443(15)
C171 H171 0.9300
C183 C215 1.418(15)
C183 H183 0.9300
C215 H215 0.9300
Si4 C95 1.865(11)
Si4 C77 1.889(14)
Si4 C333 1.913(12)
C43 H43A 0.9600
C43 H43B 0.9600
C43 H43C 0.9600
C51 H51A 0.9600
C51 H51B 0.9600
C51 H51C 0.9600
C71 H71A 0.9600
C71 H71B 0.9600
C71 H71C 0.9600
C77 H77A 0.9600
C77 H77B 0.9600
C77 H77C 0.9600
C95 H95A 0.9600
C95 H95B 0.9600
C95 H95C 0.9600
C165 H16A 0.9600
C165 H16B 0.9600
C165 H16C 0.9600
C209 H20A 0.9600
C209 H20B 0.9600
C209 H20C 0.9600
C217 H21A 0.9600
C217 H21B 0.9600
C217 H21C 0.9600
C089 H08A 0.9600
C089 H08B 0.9600
C089 H08C 0.9600
C345 H34A 0.9600
C345 H34B 0.9600
C345 H34C 0.9600
C444 H44A 0.9600
C444 H44B 0.9600
C444 H44C 0.9600
C333 H33A 0.9600
C333 H33B 0.9600
C333 H33C 0.9600

loop_
_geom_torsion_atom_site_label_1
_geom_torsion_atom_site_label_2
_geom_torsion_atom_site_label_3
_geom_torsion_atom_site_label_4
_geom_torsion
C189 S2 C33 C167 -0.1(8)
C189 S2 C33 C199 -178.1(9)
C163 S1 C69 C131 -3.3(10)
C163 S1 C69 C203 177.2(9)
C133 C123 C127 C213 -0.6(19)
C133 C123 C127 Si1 -179.0(9)
C43 Si1 C127 C213 147.0(11)
C345 Si1 C127 C213 -93.6(12)
C217 Si1 C127 C213 24.9(12)
C43 Si1 C127 C123 -34.7(11)
C345 Si1 C127 C123 84.7(11)
C217 Si1 C127 C123 -156.8(10)
C203 C69 C131 C113 -177.0(10)
S1 C69 C131 C113 3.5(13)
C163 C113 C131 C69 -2.1(15)
C127 C123 C133 C199 -1.3(18)
C187 C65 C137 C175 2.8(18)
C187 C65 C137 Si4 -179.1(9)
C131 C113 C163 C189 -177.3(9)
C131 C113 C163 S1 -0.4(13)
C69 S1 C163 C113 2.0(10)
C69 S1 C163 C189 179.0(8)
C199 C33 C167 C105 178.6(9)
S2 C33 C167 C105 0.7(10)
C189 C105 C167 C33 -1.2(14)
C203 C117 C175 C137 -4(2)
C65 C137 C175 C117 0(2)
Si4 C137 C175 C117 -178.3(11)
C137 C65 C187 C203 -0.9(17)
C167 C105 C189 C163 179.0(7)
C167 C105 C189 S2 1.1(13)
C113 C163 C189 C105 178.4(16)
S1 C163 C189 C105 2.0(13)
C113 C163 C189 S2 -3.9(12)
S1 C163 C189 S2 179.6(9)
C33 S2 C189 C105 -0.6(9)
C33 S2 C189 C163 -178.7(6)
C123 C133 C199 C93 -0.5(17)
C123 C133 C199 C33 179.0(10)
C213 C93 C199 C133 4(2)
C213 C93 C199 C33 -175.1(12)
C167 C33 C199 C133 7.0(16)
S2 C33 C199 C133 -175.3(9)
C167 C33 C199 C93 -173.5(12)
S2 C33 C199 C93 4.2(15)
C175 C117 C203 C187 6(2)
C175 C117 C203 C69 177.4(12)
C65 C187 C203 C117 -3.9(17)
C65 C187 C203 C69 -175.3(9)
C131 C69 C203 C117 -176.3(13)
S1 C69 C203 C117 3.2(15)
C131 C69 C203 C187 -5.2(16)
S1 C69 C203 C187 174.2(8)
C123 C127 C213 C93 4(2)
Si1 C127 C213 C93 -177.2(11)
C199 C93 C213 C127 -7(2)
C81 S4 C47 C193 1.6(8)
C81 S4 C47 C153 176.9(8)
C209 Si3 C63 C103 82.7(11)
C444 Si3 C63 C103 -34.2(12)
C51 Si3 C63 C103 -157.1(10)
C209 Si3 C63 C145 -94.4(12)
C444 Si3 C63 C145 148.7(11)
C51 Si3 C63 C145 25.8(12)
C47 S4 C81 C99 -0.4(8)
C47 S4 C81 C125 178.2(6)
C125 C81 C99 C193 -179.4(7)
S4 C81 C99 C193 -0.9(10)
C145 C63 C103 C159 -1.7(16)
Si3 C63 C103 C159 -179.1(9)
C153 C67 C145 C63 -1(2)
C103 C63 C145 C67 2(2)
Si3 C63 C145 C67 179.4(12)
C145 C67 C153 C159 0.4(18)
C145 C67 C153 C47 179.6(10)
C193 C47 C153 C67 -179.4(11)
S4 C47 C153 C67 6.3(14)
C193 C47 C153 C159 -0.2(15)
S4 C47 C153 C159 -174.5(7)
C63 C103 C159 C153 1.0(16)
C67 C153 C159 C103 -0.3(16)
C47 C153 C159 C103 -179.5(9)
C153 C47 C193 C99 -177.2(9)
S4 C47 C193 C99 -2.4(11)
C81 C99 C193 C47 2.2(12)
C125 S3 C61 C79 -2.6(8)
C125 S3 C61 C161 175.3(8)
C161 C61 C79 C111 -177.7(9)
S3 C61 C79 C111 0.0(11)
C61 C79 C111 C125 3.8(14)
C79 C111 C125 C81 -178.0(8)
C79 C111 C125 S3 -5.6(12)
C99 C81 C125 C111 173.6(13)
S4 C81 C125 C111 -4.7(13)
C99 C81 C125 S3 2.1(11)
S4 C81 C125 S3 -176.3(7)
C61 S3 C125 C111 4.6(9)
C61 S3 C125 C81 177.8(7)
C171 C59 C157 C215 2.0(17)
C171 C59 C157 Si2 179.8(8)
C71 Si2 C157 C215 -142.5(10)
C165 Si2 C157 C215 94.8(13)
C089 Si2 C157 C215 -23.2(12)
C71 Si2 C157 C59 39.7(11)
C165 Si2 C157 C59 -83.0(11)
C089 Si2 C157 C59 159.1(9)
C79 C61 C161 C183 176.4(12)
S3 C61 C161 C183 -1.1(16)
C79 C61 C161 C171 -9.9(17)
S3 C61 C161 C171 172.6(8)
C157 C59 C171 C161 2.1(17)
C61 C161 C171 C59 -177.2(10)
C183 C161 C171 C59 -2.7(16)
C61 C161 C183 C215 173.7(11)
C171 C161 C183 C215 -1(2)
C59 C157 C215 C183 -5(2)
Si2 C157 C215 C183 176.9(11)
C161 C183 C215 C157 5(2)
C175 C137 Si4 C95 -23.7(14)
C65 C137 Si4 C95 158.4(11)
C175 C137 Si4 C77 96.3(13)
C65 C137 Si4 C77 -81.5(12)
C175 C137 Si4 C333 -142.1(12)
C65 C137 Si4 C333 40.0(13)
